data_4116974
loop_
_publ_author_name
'Li-Sheng Wang'
'James C. Fettinger'
'Rinaldo Poli'

_publ_section_title
;
 Cyclopentadienylmolybdenum(II) and -(III) Complexes Containing Diene and
 Allyl Ligands. 1. Isomeric Preferences and Isomerization Rates in a Pair
 of Redox-Related Organometallic Complexes
;
_journal_name_full 'Journal of the American Chemical Society'
_journal_page_first 4453
_journal_page_last 4464
_journal_paper_doi 10.1021/ja964078k
_journal_volume 119
_journal_year 1997
_chemical_formula_sum 'C12 H16 Mo'
_chemical_formula_weight 256.19
_chemical_name_systematic
;
 ?
;
_space_group_IT_number 14
_symmetry_cell_setting monoclinic
_symmetry_space_group_name_Hall '-P 2ybc'
_symmetry_space_group_name_H-M 'P 1 21/c 1'
_atom_sites_solution_hydrogens geom
_atom_sites_solution_primary direct
_atom_sites_solution_secondary difmap
_audit_creation_method SHELXL
_cell_angle_alpha 90.00
_cell_angle_beta 111.927(3)
_cell_angle_gamma 90.00
_cell_formula_units_Z 4
_cell_length_a 12.4437(5)
_cell_length_b 7.3498(4)
_cell_length_c 12.0043(5)
_cell_measurement_reflns_used 25
_cell_measurement_temperature 153(2)
_cell_measurement_theta_max 18.4
_cell_measurement_theta_min 17.9
_cell_volume 1018.48(8)
_computing_cell_refinement 'Enraf EXPRESS'
_computing_data_collection 'Enraf EXPRESS'
_computing_data_reduction 'XCAD4 (Harms, 1993); Siemens SHELXTL'
_computing_molecular_graphics 'Siemens SHELXTL'
_computing_publication_material 'Siemens SHELXTL'
_computing_structure_refinement 'SHELXL-93 (Sheldrick, 1993)'
_computing_structure_solution 'SHELXS-86 (Sheldrick, 1990)'
_diffrn_ambient_temperature 153(2)
_diffrn_measurement_device 'Enraf-Nonius CAD4'
_diffrn_measurement_method 'omega-2theta scans'
_diffrn_radiation_monochromator graphite
_diffrn_radiation_source 'fine-focus sealed tube'
_diffrn_radiation_type MoK\a
_diffrn_radiation_wavelength 0.71073
_diffrn_reflns_av_R_equivalents 0.0067
_diffrn_reflns_av_sigmaI/netI 0.0097
_diffrn_reflns_limit_h_max 14
_diffrn_reflns_limit_h_min -13
_diffrn_reflns_limit_k_max 0
_diffrn_reflns_limit_k_min -8
_diffrn_reflns_limit_l_max 0
_diffrn_reflns_limit_l_min -14
_diffrn_reflns_number 1888
_diffrn_reflns_theta_max 24.97
_diffrn_reflns_theta_min 3.29
_diffrn_standards_decay_% 0
_diffrn_standards_interval_time 60
_diffrn_standards_number 6
_exptl_absorpt_coefficient_mu 1.236
_exptl_absorpt_correction_T_max 0.7363
_exptl_absorpt_correction_T_min 0.6428
_exptl_absorpt_correction_type empirical
_exptl_crystal_colour brownish-orange
_exptl_crystal_density_diffrn 1.671
_exptl_crystal_description Parallelepiped
_exptl_crystal_F_000 520
_exptl_crystal_size_max 0.325
_exptl_crystal_size_mid 0.250
_exptl_crystal_size_min 0.175
_refine_diff_density_max 0.257
_refine_diff_density_min -0.196
_refine_diff_density_rms 0.054
_refine_ls_extinction_coef 0.0027(3)
_refine_ls_extinction_expression Fc^*^=3DkFc[1+0.001xFc^2^\l^3^/sin(2\q)]^-1/4^
_refine_ls_extinction_method SHELXL
_refine_ls_goodness_of_fit_all 1.065
_refine_ls_goodness_of_fit_obs 1.097
_refine_ls_matrix_type full
_refine_ls_number_parameters 183
_refine_ls_number_reflns 1793
_refine_ls_number_restraints 0
_refine_ls_restrained_S_all 1.065
_refine_ls_restrained_S_obs 1.097
_refine_ls_R_factor_all 0.0211
_refine_ls_R_factor_obs 0.0163
_refine_ls_shift/esd_max -0.002
_refine_ls_shift/esd_mean 0.000
_refine_ls_structure_factor_coef Fsqd
_refine_ls_weighting_details 'w=3D1/[\s^2^(Fo^2^)+(0.0239P)^2^+0.3997P] where P=3D(Fo^2^+2Fc^2^)/3'
_refine_ls_weighting_scheme calc
_refine_ls_wR_factor_all 0.0438
_refine_ls_wR_factor_obs 0.0410
_reflns_number_observed 1510
_reflns_number_total 1793
_reflns_observed_criterion >2sigma(I)
_cod_data_source_file ja964078k_2.cif
_cod_data_source_block compound_4a
_cod_depositor_comments
;
The following automatic conversions were performed:

'_refine_ls_weighting_scheme' value 'calc
w=3D1/[\s^2^(Fo^2^)+(0.0239P)^2^+0.3997P] where P=3D(Fo^2^+2Fc^2^)/3'
was changed to 'calc'. New tag '_refine_ls_weighting_details' was
created. The value of the new tag was set to
'w=3D1/[\s^2^(Fo^2^)+(0.0239P)^2^+0.3997P] where
P=3D(Fo^2^+2Fc^2^)/3'.

Automatic conversion script
Id: cif_fix_values 3143 2015-03-26 13:38:13Z robertas 
;
_cod_database_code 4116974

loop_
_symmetry_equiv_pos_as_xyz
'x, y, z'
'-x, y+1/2, -z+1/2'
'-x, -y, -z'
'x, -y-1/2, z-1/2'

loop_
_atom_site_aniso_label
_atom_site_aniso_U_11
_atom_site_aniso_U_22
_atom_site_aniso_U_33
_atom_site_aniso_U_23
_atom_site_aniso_U_13
_atom_site_aniso_U_12
Mo1 0.01652(11) 0.01632(11) 0.02398(12) -0.00017(6) 0.00851(7) -0.00126(5)
C1 0.0359(11) 0.0422(13) 0.0349(12) 0.0010(11) 0.0186(10) 0.0170(10)
C2 0.0218(10) 0.0261(11) 0.0566(14) 0.0008(10) 0.0194(9) 0.0009(8)
C3 0.0287(10) 0.0397(12) 0.0312(12) 0.0017(11) 0.0069(9) 0.0128(10)
C4 0.0352(12) 0.0232(11) 0.060(2) 0.0110(10) 0.0254(11) 0.0099(9)
C5 0.0285(11) 0.0265(11) 0.062(2) -0.0150(11) 0.0151(11) 0.0030(9)
C6 0.0229(10) 0.0404(13) 0.0330(12) -0.0003(11) 0.0078(9) -0.0049(9)
C7 0.0196(9) 0.0337(11) 0.0400(12) -0.0013(10) 0.0136(8) -0.0071(9)
C8 0.0264(10) 0.0381(12) 0.0332(12) 0.0060(11) 0.0149(9) -0.0031(9)
C9 0.0357(11) 0.0222(10) 0.0346(12) -0.0065(9) 0.0157(9) -0.0068(9)
C10 0.0381(12) 0.0177(10) 0.0515(15) -0.0063(9) 0.0258(11) -0.0016(8)
C11 0.0278(11) 0.0184(10) 0.0502(14) 0.0041(9) 0.0152(10) 0.0030(8)
C12 0.0330(12) 0.0229(10) 0.0369(12) 0.0074(9) 0.0127(9) 0.0007(9)

loop_
_atom_site_label
_atom_site_type_symbol
_atom_site_fract_x
_atom_site_fract_y
_atom_site_fract_z
_atom_site_U_iso_or_equiv
_atom_site_thermal_displace_type
_atom_site_occupancy
_atom_site_calc_flag
Mo1 Mo 0.751218(11) 0.15053(2) 0.249695(13) 0.01867(8) Uani 1 d
C1 C 0.6413(2) 0.2818(3) 0.3469(2) 0.0361(5) Uani 1 d
H1 H 0.6495(20) 0.2523(39) 0.4235(24) 0.052(8) Uiso 1 d
C2 C 0.5655(2) 0.1966(3) 0.2408(2) 0.0335(5) Uani 1 d
H2 H 0.5161(21) 0.0971(33) 0.2368(22) 0.054(7) Uiso 1 d
C3 C 0.5761(2) 0.2919(3) 0.1430(2) 0.0344(5) Uani 1 d
H3 H 0.5388(18) 0.2668(33) 0.0658(21) 0.031(6) Uiso 1 d
C4 C 0.6566(2) 0.4289(3) 0.1882(2) 0.0374(5) Uani 1 d
H4 H 0.6792(21) 0.5103(35) 0.1397(22) 0.050(7) Uiso 1 d
C5 C 0.6967(2) 0.4235(3) 0.3128(2) 0.0396(5) Uani 1 d
H5 H 0.7517(21) 0.5028(35) 0.3641(22) 0.050(7) Uiso 1 d
C6 C 0.9394(2) 0.2142(3) 0.3700(2) 0.0329(5) Uani 1 d
H6A H 0.9508(18) 0.2833(35) 0.4397(21) 0.036(6) Uiso 1 d
H6B H 0.9833(20) 0.1128(34) 0.3786(21) 0.046(7) Uiso 1 d
C7 C 0.9060(2) 0.3074(3) 0.2591(2) 0.0304(4) Uani 1 d
H7A H 0.8947(19) 0.4394(32) 0.2601(20) 0.037(6) Uiso 1 d
C8 C 0.8709(2) 0.2160(3) 0.1482(2) 0.0315(5) Uani 1 d
H8A H 0.9151(18) 0.1048(30) 0.1393(19) 0.034(6) Uiso 1 d
H8B H 0.8421(17) 0.2839(33) 0.0766(21) 0.033(6) Uiso 1 d
C9 C 0.6696(2) -0.0781(3) 0.1188(2) 0.0301(4) Uani 1 d
H9A H 0.6122(22) -0.1147(31) 0.1456(23) 0.038(7) Uiso 1 d
H9B H 0.6466(18) -0.0610(31) 0.0347(21) 0.035(6) Uiso 1 d
C10 C 0.7834(2) -0.1368(3) 0.1862(2) 0.0332(5) Uani 1 d
H10A H 0.8337(20) -0.1595(28) 0.1462(21) 0.031(6) Uiso 1 d
C11 C 0.8246(2) -0.1396(3) 0.3100(2) 0.0320(5) Uani 1 d
H11A H 0.9014(21) -0.1636(28) 0.3510(21) 0.031(6) Uiso 1 d
C12 C 0.7534(2) -0.0842(3) 0.3723(2) 0.0311(5) Uani 1 d
H12A H 0.7881(19) -0.0715(31) 0.4549(21) 0.035(6) Uiso 1 d
H12B H 0.6767(20) -0.1261(27) 0.3441(20) 0.024(6) Uiso 1 d

loop_
_atom_type_symbol
_atom_type_description
_atom_type_scat_dispersion_real
_atom_type_scat_dispersion_imag
_atom_type_scat_source
C C 0.0033 0.0016 'International Tables Vol C Tables 4.2.6.8 and 6.1.1.4'
H H 0.0000 0.0000 'International Tables Vol C Tables 4.2.6.8 and 6.1.1.4'
Mo Mo -1.6832 0.6857 'International Tables Vol C Tables 4.2.6.8 and 6.1.1.4'

loop_
_geom_angle_atom_site_label_1
_geom_angle_atom_site_label_2
_geom_angle_atom_site_label_3
_geom_angle
C7 Mo1 C12 124.49(8)
C7 Mo1 C9 125.35(8)
C12 Mo1 C9 77.22(8)
C7 Mo1 C6 36.54(8)
C12 Mo1 C6 89.13(8)
C9 Mo1 C6 132.52(8)
C7 Mo1 C2 140.08(8)
C12 Mo1 C2 84.84(8)
C9 Mo1 C2 83.95(8)
C6 Mo1 C2 140.49(8)
C7 Mo1 C8 36.29(8)
C12 Mo1 C8 130.68(8)
C9 Mo1 C8 89.94(8)
C6 Mo1 C8 65.17(8)
C2 Mo1 C8 141.56(8)
C7 Mo1 C1 115.11(9)
C12 Mo1 C1 81.70(8)
C9 Mo1 C1 117.56(8)
C6 Mo1 C1 104.73(8)
C2 Mo1 C1 35.77(8)
C8 Mo1 C1 143.26(9)
C7 Mo1 C3 114.54(9)
C12 Mo1 C3 118.76(8)
C9 Mo1 C3 82.17(8)
C6 Mo1 C3 141.60(9)
C2 Mo1 C3 35.66(8)
C8 Mo1 C3 105.93(8)
C1 Mo1 C3 58.76(8)
C7 Mo1 C11 103.24(8)
C12 Mo1 C11 35.92(8)
C9 Mo1 C11 63.79(8)
C6 Mo1 C11 78.53(8)
C2 Mo1 C11 114.88(7)
C8 Mo1 C11 95.75(8)
C1 Mo1 C11 117.55(8)
C3 Mo1 C11 139.54(8)
C7 Mo1 C10 103.68(8)
C12 Mo1 C10 63.89(8)
C9 Mo1 C10 35.72(8)
C6 Mo1 C10 97.53(9)
C2 Mo1 C10 114.28(8)
C8 Mo1 C10 77.98(8)
C1 Mo1 C10 138.52(8)
C3 Mo1 C10 117.76(9)
C11 Mo1 C10 34.49(8)
C7 Mo1 C5 83.57(8)
C12 Mo1 C5 112.27(9)
C9 Mo1 C5 138.92(8)
C6 Mo1 C5 88.40(8)
C2 Mo1 C5 58.62(8)
C8 Mo1 C5 108.44(8)
C1 Mo1 C5 34.86(8)
C3 Mo1 C5 57.83(8)
C11 Mo1 C5 144.59(9)
C10 Mo1 C5 172.75(7)
C7 Mo1 C4 83.44(8)
C12 Mo1 C4 139.05(8)
C9 Mo1 C4 112.81(8)
C6 Mo1 C4 107.17(8)
C2 Mo1 C4 58.50(7)
C8 Mo1 C4 89.93(8)
C1 Mo1 C4 58.10(8)
C3 Mo1 C4 34.49(8)
C11 Mo1 C4 173.30(7)
C10 Mo1 C4 144.83(9)
C5 Mo1 C4 34.61(8)
C5 C1 C2 107.7(2)
C5 C1 Mo1 73.31(12)
C2 C1 Mo1 71.52(11)
C5 C1 H1 126.3(17)
C2 C1 H1 126.0(17)
Mo1 C1 H1 122.9(16)
C3 C2 C1 106.9(2)
C3 C2 Mo1 73.02(11)
C1 C2 Mo1 72.72(11)
C3 C2 H2 127.0(16)
C1 C2 H2 126.1(16)
Mo1 C2 H2 120.8(15)
C4 C3 C2 108.3(2)
C4 C3 Mo1 73.45(12)
C2 C3 Mo1 71.32(11)
C4 C3 H3 125.6(15)
C2 C3 H3 126.1(15)
Mo1 C3 H3 120.0(14)
C3 C4 C5 108.6(2)
C3 C4 Mo1 72.05(12)
C5 C4 Mo1 72.49(12)
C3 C4 H4 123.8(15)
C5 C4 H4 127.6(15)
Mo1 C4 H4 121.1(15)
C4 C5 C1 108.6(2)
C4 C5 Mo1 72.90(12)
C1 C5 Mo1 71.83(12)
C4 C5 H5 124.9(15)
C1 C5 H5 126.5(16)
Mo1 C5 H5 121.4(15)
C7 C6 Mo1 68.52(11)
C7 C6 H6A 117.9(15)
Mo1 C6 H6A 116.6(13)
C7 C6 H6B 117.3(15)
Mo1 C6 H6B 109.5(15)
H6A C6 H6B 117.2(21)
C8 C7 C6 122.5(2)
C8 C7 Mo1 75.31(11)
C6 C7 Mo1 74.94(11)
C8 C7 H7A 119.3(14)
C6 C7 H7A 117.4(14)
Mo1 C7 H7A 113.0(13)
C7 C8 Mo1 68.40(11)
C7 C8 H8A 119.8(12)
Mo1 C8 H8A 111.8(12)
C7 C8 H8B 119.3(14)
Mo1 C8 H8B 119.6(12)
H8A C8 H8B 111.6(18)
C10 C9 Mo1 74.65(12)
C10 C9 H9A 116.8(15)
Mo1 C9 H9A 100.3(15)
C10 C9 H9B 119.3(13)
Mo1 C9 H9B 121.3(14)
H9A C9 H9B 116.3(20)
C11 C10 C9 120.8(2)
C11 C10 Mo1 72.62(12)
C9 C10 Mo1 69.63(11)
C11 C10 H10A 120.0(14)
C9 C10 H10A 118.8(14)
Mo1 C10 H10A 124.0(13)
C10 C11 C12 120.7(2)
C10 C11 Mo1 72.90(12)
C12 C11 Mo1 69.51(11)
C10 C11 H11A 118.4(14)
C12 C11 H11A 120.5(14)
Mo1 C11 H11A 123.7(13)
C11 C12 Mo1 74.57(12)
C11 C12 H12A 117.3(13)
Mo1 C12 H12A 120.4(14)
C11 C12 H12B 118.0(13)
Mo1 C12 H12B 104.7(13)
H12A C12 H12B 115.1(19)

loop_
_geom_bond_atom_site_label_1
_geom_bond_atom_site_label_2
_geom_bond_distance
Mo1 C7 2.211(2)
Mo1 C12 2.261(2)
Mo1 C9 2.266(2)
Mo1 C6 2.294(2)
Mo1 C2 2.299(2)
Mo1 C8 2.300(2)
Mo1 C1 2.314(2)
Mo1 C3 2.321(2)
Mo1 C11 2.327(2)
Mo1 C10 2.330(2)
Mo1 C5 2.333(2)
Mo1 C4 2.338(2)
C1 C5 1.392(3)
C1 C2 1.417(3)
C1 H1 0.91(3)
C2 C3 1.415(3)
C2 H2 0.94(2)
C3 C4 1.382(3)
C3 H3 0.89(2)
C4 C5 1.390(3)
C4 H4 0.95(3)
C5 H5 0.93(3)
C6 C7 1.415(3)
C6 H6A 0.94(2)
C6 H6B 0.91(2)
C7 C8 1.407(3)
C7 H7A 0.98(2)
C8 H8A 1.01(2)
C8 H8B 0.94(2)
C9 C10 1.411(3)
C9 H9A 0.93(3)
C9 H9B 0.95(2)
C10 C11 1.381(3)
C10 H10A 0.94(2)
C11 C12 1.416(3)
C11 H11A 0.91(2)
C12 H12A 0.93(2)
C12 H12B 0.94(2)
